data_2004113
loop_
_publ_author_name
'Krishnaiah, M.'
'Jagadeesh Kumar, N.'
'Bhaskar Reddy, D.'
'Muralidhar Reddy, M.'
'Soriano, M.'
'Chen, Y.-S.'
'Narasinga Rao, S.'

_publ_section_title
;
 Methyl 6-Benzoyl-3,5-diphenyl-1,4-thiomorpholine-2-carboxylate
 1,1-Dioxide
;
_journal_issue 11
_journal_name_full 'Acta Crystallographica Section C'
_journal_page_first 2426
_journal_page_last 2428
_journal_paper_doi 10.1107/S010827019500583X
_journal_volume 51
_journal_year 1995
_chemical_formula_sum 'C25 H23 N O5 S'
_chemical_formula_weight 449.55
_space_group_IT_number 14
_symmetry_cell_setting monoclinic
_symmetry_space_group_name_Hall '-P 2yn'
_symmetry_space_group_name_H-M 'P 1 21/n 1'
_atom_type_scat_source IntTabIV
_cell_angle_alpha 90
_cell_angle_beta 110.5(3)
_cell_angle_gamma 90
_cell_formula_units_Z 4
_cell_length_a 10.989(4)
_cell_length_b 20.086(3)
_cell_length_c 11.058(3)
_cell_measurement_reflns_used 25
_cell_measurement_temperature 293
_cell_measurement_theta_max 22.5
_cell_measurement_theta_min 10
_cell_volume 2286(5)
_computing_data_collection 'Nonius CAD-4 diffractometer'
_computing_molecular_graphics 'ORTEPII (Johnson, 1976)'
_computing_structure_solution 'SHELXTL/PC (Sheldrick, 1990)'
_diffrn_measurement_device CAD-4
_diffrn_measurement_method '\w/2\q scans'
_diffrn_radiation_type MoK\a
_diffrn_radiation_wavelength 0.71073
_diffrn_reflns_av_R_equivalents 0.0221
_diffrn_reflns_limit_h_max 13
_diffrn_reflns_limit_h_min 0
_diffrn_reflns_limit_k_max 23
_diffrn_reflns_limit_k_min 0
_diffrn_reflns_limit_l_max 12
_diffrn_reflns_limit_l_min -12
_diffrn_reflns_number 4461
_diffrn_reflns_theta_max 25
_diffrn_standards_decay_% <2
_diffrn_standards_interval_count 100
_diffrn_standards_number 2
_exptl_absorpt_coefficient_mu 0.169
_exptl_absorpt_correction_type none
_exptl_crystal_colour white
_exptl_crystal_density_diffrn 1.303
_exptl_crystal_density_meas 1.30
_exptl_crystal_density_method flotation
_exptl_crystal_description needle
_exptl_crystal_size_max 0.4
_exptl_crystal_size_mid 0.3
_exptl_crystal_size_min 0.2
_refine_diff_density_max 0.15
_refine_diff_density_min 0.06
_refine_ls_extinction_method none
_refine_ls_goodness_of_fit_obs 1.46
_refine_ls_hydrogen_treatment noref
_refine_ls_number_parameters 289
_refine_ls_number_reflns 3199
_refine_ls_R_factor_obs 0.056
_refine_ls_shift/esd_max 0.52
_refine_ls_structure_factor_coef F
_refine_ls_weighting_details 'w = 1/[\s^2^(F~o~)+0.003F~o~^2^]'
_refine_ls_weighting_scheme calc
_refine_ls_wR_factor_obs 0.073
_reflns_number_observed 3200
_reflns_number_total 3200
_reflns_observed_criterion I>3\s(I)
_cod_data_source_file cr1183.cif
_cod_data_source_block cr1183a
_cod_depositor_comments
;
The following automatic conversions were performed:

'_refine_ls_weighting_scheme' value ' 1/[\s^2^(F~o~)+0.003F~o~^2^]'
was changed to 'calc'. New tag '_refine_ls_weighting_details' was
created. The value of the new tag was set to 'w =
1/[\s^2^(F~o~)+0.003F~o~^2^]'.

Automatic conversion script
Id: cif_fix_values 3143 2015-03-26 13:38:13Z robertas 
;
_cod_original_cell_volume 2287.(2)
_cod_original_sg_symbol_H-M 'P 21/n'
_cod_database_code 2004113

loop_
_symmetry_equiv_pos_as_xyz
x,y,z
1/2+x,1/2-y,1/2+z
-x,-y,-z
1/2-x,1/2+y,1/2-z

loop_
_atom_site_label
_atom_site_fract_x
_atom_site_fract_y
_atom_site_fract_z
_atom_site_U_iso_or_equiv
S(1) .0561(1) .4477(1) .7666(1) .041(1)
O(1) .1093(2) .4030(1) .6971(2) .058(1)
O(2) .1252(2) .4573(1) .9016(2) .054(1)
O(3) -.0844(3) .3551(1) .9221(2) .074(1)
O(4) .1747(2) .5536(1) .5809(2) .058(1)
O(5) .2230(2) .5835(1) .7867(2) .063(1)
N -.1738(2) .5414(1) .7320(2) .043(1)
C(1) -.1086(3) .4237(1) .7419(2) .038(1)
C(2) -.1741(3) .4778(1) .7969(2) .040(1)
C(3) -.0463(3) .5718(1) .7532(2) .040(1)
C(4) .0253(3) .5268(1) .6866(2) .039(1)
C(5) -.1039(3) .3562(1) .8070(3) .049(1)
C(6) -.1231(3) .2938(2) .7309(3) .055(1)
C(7) -.0982(4) .2343(2) .7997(5) .075(2)
C(8) -.1167(5) .1752(2) .7391(6) .092(2)
C(9) -.1666(5) .1729(2) .6054(7) .106(3)
C(10) -.1870(7) .2305(3) .5356(6) .122(3)
C(11) -.1638(5) .2923(2) .6007(4) .093(2)
C(12) -.3994(3) .4475(2) .6472(3) .057(1)
C(13) -.5299(3) .4331(2) .6233(3) .065(1)
C(14) -.5746(3) .4313(2) .7249(4) .062(1)
C(15) -.4931(3) .4437(2) .8475(4) .063(1)
C(16) -.3610(3) .4577(2) .8737(3) .050(1)
C(17) -.3149(3) .4598(1) .7722(3) .040(1)
C(18) -.0688(3) .6411(1) .6948(3) .044(1)
C(19) -.1359(4) .6493(2) .5649(3) .059(1)
C(20) -.1644(5) .7129(2) .5122(4) .081(2)
C(21) -.1260(6) .7673(2) .5886(4) .091(2)
C(22) -.0576(5) .7595(2) .7179(4) .094(2)
C(23) -.0273(5) .6963(2) .7716(4) .074(2)
C(24) .1494(3) .5555(1) .6771(3) .044(1)
C(25) .3393(4) .6160(2) .7854(4) .075(2)
H -.222 .576 .759 .05
H(1) -.142 .421 .648 .05
H(2) -.121 .479 .896 .05
H(3) .007 .577 .847 .05
H(4) -.033 .515 .594 .05
H(7) -.074 .236 .909 .05
H(8) -.107 .126 .780 .05
H(9) -.188 .121 .567 .05
H(10) -.181 .239 .438 .05
H(11) -.181 .337 .549 .05
H(12) -.377 .452 .566 .05
H(13) -.585 .423 .527 .05
H(14) -.665 .424 .720 .05
H(15) -.517 .442 .924 .05
H(16) -.302 .465 .967 .05
H(19) -.175 .605 .506 .05
H(20) -.216 .716 .417 .05
H(21) -.136 .818 .557 .05
H(22) -.025 .801 .773 .05
H(23) .027 .688 .871 .05
H(25a) .386 .634 .869 .05
H(25b) .317 .651 .722 .05
H(25c) .393 .584 .763 .05

loop_
_geom_angle_atom_site_label_1
_geom_angle_atom_site_label_2
_geom_angle_atom_site_label_3
_geom_angle
_geom_angle_publ_flag
O(1) S(1) O(2) 118.50(10) yes
O(2) S(1) C(1) 109.40(10) yes
O(2) S(1) C(4) 109.50(10) yes
C(24) O(5) C(25) 116.2(3) yes
S(1) C(1) C(2) 109.6(2) yes
C(2) C(1) C(5) 112.5(3) yes
N C(2) C(17) 107.3(2) yes
N C(3) C(4) 107.3(2) yes
C(4) C(3) C(18) 111.6(3) yes
S(1) C(4) C(24) 110.6(2) yes
O(3) C(5) C(1) 118.3(3) yes
C(1) C(5) C(6) 120.6(3) yes
C(5) C(6) C(11) 123.5(3) yes
C(6) C(7) C(8) 121.3(4) yes
C(8) C(9) C(10) 120.0(5) yes
C(6) C(11) C(10) 119.8(4) yes
C(12) C(13) C(14) 119.3(3) yes
C(14) C(15) C(16) 120.9(4) yes
C(2) C(17) C(12) 120.3(3) yes
C(12) C(17) C(16) 119.6(3) yes
C(3) C(18) C(23) 120.5(2) yes
C(18) C(19) C(20) 120.4(3) yes
C(20) C(21) C(22) 119.6(4) yes
C(18) C(23) C(22) 119.7(3) yes
O(4) C(24) C(4) 123.2(2) yes
O(1) S(1) C(1) 109.20(10) yes
O(1) S(1) C(4) 109.40(10) yes
C(1) S(1) C(4) 99.00(10) yes
C(2) N C(3) 116.7(2) yes
S(1) C(1) C(5) 107.5(2) yes
N C(2) C(1) 109.8(2) yes
C(1) C(2) C(17) 110.4(2) yes
N C(3) C(18) 108.0(2) yes
S(1) C(4) C(3) 108.9(2) yes
C(3) C(4) C(24) 115.6(2) yes
O(3) C(5) C(6) 121.1(3) yes
C(5) C(6) C(7) 117.0(3) yes
C(7) C(6) C(11) 119.5(3) yes
C(7) C(8) C(9) 119.7(4) yes
C(9) C(10) C(11) 119.5(5) yes
C(13) C(12) C(17) 120.6(3) yes
C(13) C(14) C(15) 120.7(3) yes
C(15) C(16) C(17) 119.0(3) yes
C(2) C(17) C(16) 120.1(2) yes
C(3) C(18) C(19) 120.1(2) yes
C(19) C(18) C(23) 119.3(3) yes
C(19) C(20) C(21) 120.3(3) yes
C(21) C(22) C(23) 120.7(4) yes
O(4) C(24) O(5) 124.93(3) yes
O(5) C(24) C(4) 111.9(3) yes
S(1) C(1) H(1) 99.2(2) no
S(1) C(4) H(4) 103.4(2) no
O(5) C(25) H(25a) 109.8(3) no
O(5) C(25) H(25b) 109.8(3) no
O(5) C(25) H(25c) 109.1(3) no
N C(2) H(2) 113.4(2) no
N C(3) H(3) 112.8(2) no
C(2) N H 112.0(2) no
C(3) N H 104.1(2) no
C(1) C(2) H(2) 105.3(2) no
C(2) C(1) H(1) 114.0(2) no
C(5) C(1) H(1) 113.0(2) no
C(17) C(2) H(2) 110.7(2) no
C(3) C(4) H(4) 111.5(2) no
C(4) C(3) H(3) 110.1(2) no
C(18) C(3) H(3) 107.1(2) no
C(24) C(4) H(4) 106.3(2) no
C(6) C(7) H(7) 118.7(3) no
C(6) C(11) H(11) 119.5(3) no
C(7) C(8) H(8) 128.8(4) no
C(8) C(7) H(7) 119.5(3) no
C(8) C(9) H(9) 112.8(4) no
C(9) C(8) H(8) 111.2(4) no
(9) C(10) H(10) 128.5(5) no
C(10) C(9) H(9) 127.2(4) no
C(10) C(11) H(11) 120.7(3) no
C(11) C(10) H(10) 107.3(4) no
C(12) C(13) H(13) 115.1(3) no
C(13) C(12) H(12) 113.8(3) no
C(17) C(12) H(12) 125.4(3) no
C(13) C(14) H(14) 126.9(3) no
C(14) C(13) H(13) 125.6(3) no
C(14) C(15) H(15) 125.3(3) no
C(15) C(14) H(14) 112.3(3) no
C(15) C(16) H(16) 118.8(3) no
C(16) C(15) H(15) 113.8(3) no
C(17) C(16) H(16) 122.2(3) no
C(18) C(19) H(19) 118.5(3) no
C(18) C(23) H(23) 117.2(3) no
C(19) C(20) H(20) 117.1(3) no
C(20) C(19) H(19) 120.8(3) no
C(20) C(21) H(21) 126.2(3) no
C(21) C(20) H(20) 122.7(3) no
C(21) C(22) H(22) 118.6(3) no
C(22) C(21) H(21) 113.9(3) no
C(22) C(23) H(23) 123.2(3) no
C(23) C(22) H(21) 149.0(4) no
C(23) C(22) H(22) 120.6(3) no

loop_
_geom_bond_atom_site_label_1
_geom_bond_atom_site_label_2
_geom_bond_distance
_geom_bond_publ_flag
S(1) O(1) 1.433(3) yes
S(1) C(1) 1.798(3) yes
O(3) C(5) 1.215(4) yes
O(5) C(24) 1.324(3) yes
N C(2) 1.466(4) yes
C(1) C(2) 1.543(4) yes
C(2) C(17) 1.518(4) yes
C(3) C(18) 1.517(4) yes
C(5) C(6) 1.483(4) yes
C(6) C(11) 1.350(6) yes
C(8) C(9) 1.385(9) yes
C(10) C(11) 1.412(7) yes
C(12) C(17) 1.391(4) yes
C(14) C(15) 1.360(5) yes
C(16) C(17) 1.384(5) yes
C(18) C(23) 1.375(4) yes
C(20) C(21) 1.356(6) yes
C(22) C(23) 1.391(5) yes
S(1) O(2) 1.431(2) yes
S(1) C(4) 1.793(3) yes
O(4) C(24) 1.190(4) yes
O(5) C(25) 1.440(5) yes
N C(3) 1.470(4) yes
C(1) C(5) 1.527(4) yes
C(3) C(4) 1.543(4) yes
C(4) C(24) 1.518(4) yes
C(6) C(7) 1.391(5) yes
C(7) C(8) 1.344(6) yes
C(9) C(10) 1.365(8) yes
C(12) C(13) 1.394(5) yes
C(13) C(14) 1.376(6) yes
C(15) C(16) 1.406(5) yes
C(18) C(19) 1.375(4) yes
C(19) C(20) 1.394(5) yes
C(21) C(22) 1.371(6) yes
N H 0.982(2) no
C(1) H(1) 0.974(2) no
C(2) H(2) 1.046(2) no
C(3) H(3) 1.002(2) no
C(4) H(4) 1.027(2) no
C(7) H(7) 1.143(5) no
C(8) H(8) 1.076(5) no
C(9) H(9) 1.119(5) no
C(10) H(10) 1.117(7) no
C(11) H(11) 1.045(4) no
C(12) H(12) 1.015(4) no
C(13) H(13) 1.044(3) no
C(14) H(14) 0.987(4) no
C(15) H(15) 0.970(5) no
C(16) H(16) 1.018(3) no
C(19) H(19) 1.097(4) no
C(20) H(20) 1.007(4) no
C(21) H(21) 1.070(4) no
C(22) H(22) 1.020(4) no
C(23) H(23) 1.064(4) no
C(25) H(25a) 0.957(4) no
C(25) H(25b) 0.962(4) no
C(25) H(25c) 0.962(5) no

loop_
_geom_torsion_atom_site_label_1
_geom_torsion_atom_site_label_2
_geom_torsion_atom_site_label_3
_geom_torsion_atom_site_label_4
_geom_torsion
_geom_torsion_publ_flag
S(1) C(1) C(2) N 59.6(2) no
C(1) C(2) N C(3) -65.5(2) no
C(2) N C(3) C(4) 67.9(2) no
N C(3) C(4) S(1) 65.0(2) no
C(3) C(4) S(1) C(1) 59.4(2) no
C(4) S(1) C(1) C(2) -56.3(2) no
S(1) C(4) C(24) O(4) 101.6(3) no
S(1) C(1) C(5) C(6) -96.6(2) no
S(1) C(4) C(24) O(5) -79.7(2) no
S(1) C(1) C(5) O(3) 83.5(3) no
S(1) C(4) C(3) C(18) 176.8(2) no
C(1) C(5) C(6) C(11) -10.0(4) no
C(1) C(5) C(6) C(7) 170.6(3) no
C(1) C(2) C(17) C(12) -56.0(3) no
C(1) C(2) C(17) C(16) 126.1(3) no
C(1) S(1) C(4) C(24) -172.6(2) no
C(2) C(1) C(5) O(3) 37.2(3) no
C(2) C(1) C(5) C(6) 142.6(2) no
C(2) C(1) S(1) O(2) 58.2(2) no
C(2) C(1) S(1) O(1) -170.6(2) no
C(2) N C(3) C(18) -171.7(2) no
C(2) C(17) C(12) C13 -177.9(3) no
C(2) C(17) C(16) C(15) 177.3(3) no
N C(2) C(1) C(5) 179.2(2) no
N C(2) C(17) C(16) -114.2(3) no
N C(2) C(17) C(12) 63.6(3) no
N C(3) C(4) C(24) 169.8(2) no
N C(3) C(18) C(19) -60.6(3) no
N C(3) C(18) C(23) 116.7(3) no
C(3) C(4) S(1) O(1) 173.6(2) no
C(3) C(4) S(1) O(2) -55.0(2) no
C(3) C(18) C(19) C(20) 175.7(3) no
C(3) C(18) C(23) C(22) -175.1(3) no
C(3) N C(2) C(17) 174.4(2) no
C(4) C(24) O(5) C(25) -176.2(2) no
C(4) S(1) C(1) C(5) 178.9(2) no
C(4) C(3) C(18) C(19) 57.1(3) no
C(4) C(3) C(18) C(23) -125.6(3) no
O(3) C(5) C(6) C(11) 169.9(3) no
O(3) C(5) C(6) C(7) -9.6(4) no
C(5) C(6) C(11) C(10) -176.2(4) no
C(5) C(6) C(7) C(8) 177.9(4) no
C(5) C(1) S(1) O(2) -64.3(2) no
C(5) C(1) S(1) O(1) 66.8(2) no
C(6) C(7) C(8) C(9) -2.7(7) no
C(7) C(8) C(9) C(10) 5.2(7) no
C(8) C(9) C(10) C(11) -3.5(8) no
C(9) C(10) C(11) C(6) -0.7(7) no
C(17) C(12) C(13) C(14) 0.1(5) no
C(12) C(13) C(14) C(15) 0.3(5) no
C(13) C(14) C(15) C(16) -0.9(5) no
C(14) C(15) C(16) C(17) 1.0(5) no
C(15) C(16) C(17) C(12) -0.6(4) no
C(16) C(17) C(12) C(13) 0.0(4) no
C(18) C(19) C(20) C(21) -0.1(6) no
C(19) C(20) C(21) C(22) -0.7(6) no
C(20) C(21) C(22) C(23) 0.1(6) no
C(21) C(22) C(23) C(18) 1.4(6) no
C(22) C(23) C(18) C(19) 2.2(5) no
C(23) C(18) C(19) C(20) 1.6(5) no
C(24) C(4) S(1) O(1) -58.4(2) no
C(24) C(4) S(1) O(2) 73.1(2) no
C(25) O(5) C(24) O(4) 2.5(4) no
